data_1001680
loop_
_publ_author_name
'Laville, F'
'Perrin, M'
'Lejus, A M'
'Gasperin, M'
'Moncorge, R'
'Vivien, D'

_publ_section_title
;
Synthesis, crystal growth, structural determination, and optical
absorption spectroscopy of the magnetoplumbite type compound La Ni Al11
O19
;
_journal_coden_ASTM JSSCBI
_journal_name_full 'Journal of Solid State Chemistry'
_journal_page_first 301
_journal_page_last 308
_journal_paper_doi 10.1016/0022-4596(86)90102-7
_journal_volume 65
_journal_year 1986
_chemical_formula_structural 'La Ni Al11 O19'
_chemical_formula_sum 'Al11 La Ni O19'
_chemical_name_systematic
;
Lanthanum nickel aluminium oxide (1/1/11/19)
;
_space_group_IT_number 194
_symmetry_cell_setting hexagonal
_symmetry_Int_Tables_number 194
_symmetry_space_group_name_Hall '-P 6c 2c'
_symmetry_space_group_name_H-M 'P 63/m m c'
_cell_angle_alpha 90
_cell_angle_beta 90
_cell_angle_gamma 120
_cell_formula_units_Z 2
_cell_length_a 5.57
_cell_length_b 5.57
_cell_length_c 22.00999
_cell_volume 591.4
_refine_ls_R_factor_all 0.053
_cod_database_code 1001680

loop_
_symmetry_equiv_pos_as_xyz
x,y,z
-y,x-y,z
y-x,-x,z
-y,-x,z
y-x,y,z
x,x-y,z
-x,-y,-z
y,y-x,-z
x-y,x,-z
y,x,-z
x-y,-y,-z
-x,y-x,-z
-x,-y,1/2+z
y,y-x,1/2+z
x-y,x,1/2+z
y,x,1/2+z
x-y,-y,1/2+z
-x,y-x,1/2+z
x,y,1/2-z
-y,x-y,1/2-z
y-x,-x,1/2-z
-y,-x,1/2-z
y-x,y,1/2-z
x,x-y,1/2-z

loop_
_atom_site_label
_atom_site_type_symbol
_atom_site_symmetry_multiplicity
_atom_site_Wyckoff_symbol
_atom_site_fract_x
_atom_site_fract_y
_atom_site_fract_z
_atom_site_occupancy
_atom_site_attached_hydrogens
_atom_site_calc_flag
La1 La3+ 2 d 0.6667 0.3333 0.25 0.76 0 d
La2 La3+ 6 h 0.7199 0.4398 0.25 0.08 0 d
Al1 Al3+ 2 a 0. 0. 0. 0.67 0 d
Al2 Al3+ 4 f 0.3333 0.6667 0.0274 0.67 0 d
Al3 Al3+ 4 f 0.3333 0.6667 0.1897 1. 0 d
Al4 Al3+ 12 k 0.8318 0.6637 0.1078 1. 0 d
Al5 Al3+ 4 e 0. 0. 0.2391 0.5 0 d
O1 O2- 6 h 0.1815 0.3631 0.25 1. 0 d
O2 O2- 12 k 0.154 0.3081 0.0523 1. 0 d
O3 O2- 12 k 0.5043 0.0086 0.1502 1. 0 d
O4 O2- 4 e 0. 0. 0.1488 1. 0 d
O5 O2- 4 f 0.6667 0.3333 0.0562 1. 0 d
Ni1 Ni2+ 2 a 0. 0. 0. 0.33 0 d
Ni2 Ni2+ 4 f 0.3333 0.6667 0.0274 0.33 0 d

loop_
_atom_type_symbol
_atom_type_oxidation_number
La3+ 3.000
Al3+ 3.000
O2- -2.000
Ni2+ 2.000
